data_2219807
loop_
_publ_author_name
'Ismail, Nor Hadiani'
'Osman, Che Puteh'
'Awang, Khalijah'
'Abdul Malek, Sri Nurestri'
'Ng, Seik Weng'

_publ_section_title
;
 2-Formyl-3-hydroxy-9,10-anthroquinone
;
_journal_coeditor_code CI2681
_journal_issue 11
_journal_name_full 'Acta Crystallographica Section E'
_journal_page_first o2164
_journal_paper_doi 10.1107/S1600536808032224
_journal_volume 64
_journal_year 2008
_chemical_formula_iupac 'C15 H8 O4'
_chemical_formula_moiety 'C15 H8 O4'
_chemical_formula_sum 'C15 H8 O4'
_chemical_formula_weight 252.21
_chemical_name_systematic
;
2-Formyl-3-hydroxy-9,10-anthroquinone
;
_space_group_IT_number 2
_symmetry_cell_setting triclinic
_symmetry_space_group_name_Hall '-P 1'
_symmetry_space_group_name_H-M 'P -1'
_atom_sites_solution_hydrogens geom
_atom_sites_solution_primary direct
_atom_sites_solution_secondary difmap
_audit_creation_method SHELXL-97
_cell_angle_alpha 86.250(2)
_cell_angle_beta 83.214(2)
_cell_angle_gamma 64.692(2)
_cell_formula_units_Z 2
_cell_length_a 6.9194(2)
_cell_length_b 8.0650(2)
_cell_length_c 10.7601(3)
_cell_measurement_reflns_used 1888
_cell_measurement_temperature 100(2)
_cell_measurement_theta_max 28.3
_cell_measurement_theta_min 3.3
_cell_volume 538.96(3)
_computing_cell_refinement 'SAINT (Bruker, 2007)'
_computing_data_collection 'APEX2 (Bruker, 2007)'
_computing_data_reduction 'SAINT (Bruker, 2007)'
_computing_molecular_graphics 'X-SEED (Barbour, 2001)'
_computing_publication_material 'publCIF (Westrip, 2008)'
_computing_structure_refinement 'SHELXL97 (Sheldrick, 2008)'
_computing_structure_solution 'SHELXS97 (Sheldrick, 2008)'
_diffrn_ambient_temperature 100(2)
_diffrn_measured_fraction_theta_full 0.978
_diffrn_measured_fraction_theta_max 0.978
_diffrn_measurement_device_type 'Bruker SMART APEXII area-detector'
_diffrn_measurement_method \w
_diffrn_radiation_monochromator graphite
_diffrn_radiation_source 'fine-focus sealed tube'
_diffrn_radiation_type MoK\a
_diffrn_radiation_wavelength 0.71073
_diffrn_reflns_av_R_equivalents 0.0237
_diffrn_reflns_av_sigmaI/netI 0.0399
_diffrn_reflns_limit_h_max 8
_diffrn_reflns_limit_h_min -8
_diffrn_reflns_limit_k_max 10
_diffrn_reflns_limit_k_min -10
_diffrn_reflns_limit_l_max 13
_diffrn_reflns_limit_l_min -13
_diffrn_reflns_number 4946
_diffrn_reflns_theta_full 27.49
_diffrn_reflns_theta_max 27.49
_diffrn_reflns_theta_min 2.79
_diffrn_standards_number 0
_exptl_absorpt_coefficient_mu 0.114
_exptl_absorpt_correction_type none
_exptl_crystal_colour Yellow
_exptl_crystal_density_diffrn 1.554
_exptl_crystal_density_method 'not measured'
_exptl_crystal_description Block
_exptl_crystal_F_000 260
_exptl_crystal_size_max 0.22
_exptl_crystal_size_mid 0.04
_exptl_crystal_size_min 0.04
_refine_diff_density_max 0.487
_refine_diff_density_min -0.443
_refine_ls_extinction_method none
_refine_ls_goodness_of_fit_ref 1.111
_refine_ls_hydrogen_treatment constr
_refine_ls_matrix_type full
_refine_ls_number_parameters 173
_refine_ls_number_reflns 2419
_refine_ls_number_restraints 0
_refine_ls_restrained_S_all 1.111
_refine_ls_R_factor_all 0.1003
_refine_ls_R_factor_gt 0.0868
_refine_ls_shift/su_max 0.001
_refine_ls_shift/su_mean 0.001
_refine_ls_structure_factor_coef Fsqd
_refine_ls_weighting_details 'calc w=1/[\s^2^(Fo^2^)+(0.1778P)^2^+2.2381P] where P=(Fo^2^+2Fc^2^)/3'
_refine_ls_weighting_scheme calc
_refine_ls_wR_factor_gt 0.3327
_refine_ls_wR_factor_ref 0.3433
_reflns_number_gt 1880
_reflns_number_total 2419
_reflns_threshold_expression I>2\s(I)
_cod_data_source_file ci2681.cif
_cod_data_source_block I
_cod_depositor_comments
;
The following automatic conversions were performed:
'_symmetry_cell_setting' value 'Triclinic' changed to 'triclinic'
according to '/home/saulius/struct/CIF-dictionaries/cif_core.dic'
dictionary named 'cif_core.dic' version 2.4.1 from 2010-06-29.

Automatic conversion script
Id: cif_fix_enum 1527 2010-12-29 10:47:43Z saulius 

The following automatic conversions were performed:

'_symmetry_cell_setting' value 'Triclinic' changed to 'triclinic'
according to /home/saulius/struct/CIF-dictionaries/cif_core.dic
dictionary named 'cif_core.dic' version 2.4.1 from 2010-06-29.

Automatic conversion script
Id: cif_fix_values 1715 2011-07-08 13:25:40Z adriana 
;
_cod_database_code 2219807
_cod_database_fobs_code 2219807

loop_
_symmetry_equiv_pos_as_xyz
'x, y, z'
'-x, -y, -z'

loop_
_atom_site_type_symbol
_atom_site_label
_atom_site_fract_x
_atom_site_fract_y
_atom_site_fract_z
_atom_site_U_iso_or_equiv
_atom_site_adp_type
_atom_site_calc_flag
_atom_site_refinement_flags
_atom_site_occupancy
O O1 0.3155(6) 0.6486(5) 0.0888(3) 0.0251(8) Uani d . 1
O O2 0.2501(6) 0.3493(5) 0.0941(3) 0.0242(8) Uani d . 1
H H2 0.2611 0.4345 0.0490 0.029 Uiso calc R 1
O O3 0.2366(5) -0.0898(4) 0.4383(3) 0.0153(7) Uani d . 1
O O4 0.2779(5) 0.4648(4) 0.6688(3) 0.0172(7) Uani d . 1
C C1 0.3060(7) 0.6395(6) 0.2041(4) 0.0178(9) Uani d . 1
H H1 0.3171 0.7336 0.2474 0.021 Uiso calc R 1
C C2 0.2786(7) 0.4901(6) 0.2772(4) 0.0143(9) Uani d . 1
C C3 0.2544(7) 0.3500(6) 0.2187(4) 0.0161(9) Uani d . 1
C C4 0.2356(7) 0.2059(6) 0.2894(4) 0.0152(9) Uani d . 1
H H4 0.2187 0.1116 0.2500 0.018 Uiso calc R 1
C C5 0.2419(6) 0.2016(5) 0.4183(4) 0.0123(8) Uani d . 1
C C6 0.2335(6) 0.0406(5) 0.4916(4) 0.0112(8) Uani d . 1
C C7 0.2285(6) 0.0417(5) 0.6299(4) 0.0112(8) Uani d . 1
C C8 0.2117(7) -0.1043(6) 0.7003(4) 0.0139(8) Uani d . 1
H H8 0.1986 -0.1999 0.6601 0.017 Uiso calc R 1
C C9 0.2144(7) -0.1091(6) 0.8286(4) 0.0179(9) Uani d . 1
H H9 0.2031 -0.2083 0.8766 0.021 Uiso calc R 1
C C10 0.2336(7) 0.0310(6) 0.8883(4) 0.0188(9) Uani d . 1
H H10 0.2353 0.0269 0.9767 0.023 Uiso calc R 1
C C11 0.2503(7) 0.1762(6) 0.8187(4) 0.0173(9) Uani d . 1
H H11 0.2645 0.2709 0.8594 0.021 Uiso calc R 1
C C12 0.2462(6) 0.1835(5) 0.6895(4) 0.0113(8) Uani d . 1
C C13 0.2641(6) 0.3403(6) 0.6165(4) 0.0126(8) Uani d . 1
C C14 0.2621(6) 0.3426(5) 0.4787(4) 0.0120(8) Uani d . 1
C C15 0.2815(7) 0.4851(6) 0.4072(4) 0.0133(8) Uani d . 1
H H15 0.2968 0.5801 0.4468 0.016 Uiso calc R 1

loop_
_atom_site_aniso_label
_atom_site_aniso_U_11
_atom_site_aniso_U_22
_atom_site_aniso_U_33
_atom_site_aniso_U_12
_atom_site_aniso_U_13
_atom_site_aniso_U_23
O1 0.038(2) 0.0258(18) 0.0125(16) -0.0155(16) -0.0033(13) 0.0054(13)
O2 0.046(2) 0.0283(18) 0.0063(15) -0.0226(17) -0.0062(13) 0.0020(12)
O3 0.0194(15) 0.0131(14) 0.0147(15) -0.0079(12) -0.0028(11) -0.0009(11)
O4 0.0228(16) 0.0148(15) 0.0165(15) -0.0103(13) -0.0003(12) -0.0039(11)
C1 0.021(2) 0.017(2) 0.016(2) -0.0078(17) -0.0040(16) 0.0035(16)
C2 0.0146(19) 0.0149(19) 0.0119(19) -0.0053(16) -0.0011(14) 0.0030(15)
C3 0.017(2) 0.021(2) 0.0103(19) -0.0080(17) -0.0030(15) 0.0010(15)
C4 0.016(2) 0.016(2) 0.014(2) -0.0074(16) -0.0007(15) -0.0025(15)
C5 0.0106(18) 0.0107(18) 0.0135(19) -0.0032(14) 0.0010(14) 0.0003(14)
C6 0.0099(17) 0.0105(18) 0.0121(19) -0.0036(14) -0.0001(14) -0.0004(14)
C7 0.0109(18) 0.0114(18) 0.0103(18) -0.0038(14) -0.0025(13) 0.0011(14)
C8 0.0145(19) 0.0118(18) 0.015(2) -0.0053(15) -0.0023(15) 0.0013(14)
C9 0.019(2) 0.017(2) 0.017(2) -0.0081(17) -0.0012(16) 0.0055(16)
C10 0.024(2) 0.022(2) 0.0110(19) -0.0100(18) -0.0009(16) 0.0026(16)
C11 0.021(2) 0.018(2) 0.013(2) -0.0084(17) -0.0008(16) -0.0009(15)
C12 0.0108(18) 0.0112(18) 0.0109(18) -0.0039(14) -0.0002(14) -0.0005(14)
C13 0.0112(18) 0.0125(19) 0.0139(19) -0.0046(15) -0.0015(14) -0.0010(14)
C14 0.0116(18) 0.0112(18) 0.0127(19) -0.0044(14) 0.0001(14) -0.0002(14)
C15 0.0138(19) 0.0112(18) 0.014(2) -0.0049(15) 0.0006(14) -0.0017(14)

loop_
_atom_type_symbol
_atom_type_description
_atom_type_scat_dispersion_real
_atom_type_scat_dispersion_imag
_atom_type_scat_source
C C 0.0033 0.0016 'International Tables Vol C Tables 4.2.6.8 and 6.1.1.4'
H H 0.0000 0.0000 'International Tables Vol C Tables 4.2.6.8 and 6.1.1.4'
O O 0.0106 0.0060 'International Tables Vol C Tables 4.2.6.8 and 6.1.1.4'

loop_
_geom_angle_atom_site_label_1
_geom_angle_atom_site_label_2
_geom_angle_atom_site_label_3
_geom_angle
C3 O2 H2 120.0
O1 C1 C2 122.8(4)
O1 C1 H1 118.6
C2 C1 H1 118.6
C15 C2 C3 119.7(4)
C15 C2 C1 119.1(4)
C3 C2 C1 121.2(4)
O2 C3 C4 117.9(4)
O2 C3 C2 121.8(4)
C4 C3 C2 120.3(4)
C5 C4 C3 119.2(4)
C5 C4 H4 120.4
C3 C4 H4 120.4
C4 C5 C14 121.2(4)
C4 C5 C6 118.4(4)
C14 C5 C6 120.3(4)
O3 C6 C7 121.3(4)
O3 C6 C5 120.5(4)
C7 C6 C5 118.1(3)
C8 C7 C12 120.1(4)
C8 C7 C6 118.9(4)
C12 C7 C6 121.0(3)
C9 C8 C7 119.7(4)
C9 C8 H8 120.1
C7 C8 H8 120.1
C8 C9 C10 120.4(4)
C8 C9 H9 119.8
C10 C9 H9 119.8
C11 C10 C9 120.0(4)
C11 C10 H10 120.0
C9 C10 H10 120.0
C10 C11 C12 120.2(4)
C10 C11 H11 119.9
C12 C11 H11 119.9
C11 C12 C7 119.6(4)
C11 C12 C13 119.4(4)
C7 C12 C13 121.1(3)
O4 C13 C14 121.0(4)
O4 C13 C12 121.0(4)
C14 C13 C12 118.0(3)
C15 C14 C5 119.0(4)
C15 C14 C13 119.7(4)
C5 C14 C13 121.3(4)
C14 C15 C2 120.5(4)
C14 C15 H15 119.8
C2 C15 H15 119.8

loop_
_geom_bond_atom_site_label_1
_geom_bond_atom_site_label_2
_geom_bond_distance
O1 C1 1.234(5)
O2 C3 1.345(5)
O2 H2 0.84
O3 C6 1.222(5)
O4 C13 1.226(5)
C1 C2 1.464(6)
C1 H1 0.95
C2 C15 1.400(6)
C2 C3 1.407(6)
C3 C4 1.391(6)
C4 C5 1.390(6)
C4 H4 0.95
C5 C14 1.410(6)
C5 C6 1.494(5)
C6 C7 1.485(5)
C7 C8 1.398(5)
C7 C12 1.403(5)
C8 C9 1.380(6)
C8 H8 0.95
C9 C10 1.397(6)
C9 H9 0.95
C10 C11 1.388(6)
C10 H10 0.95
C11 C12 1.391(6)
C11 H11 0.95
C12 C13 1.487(5)
C13 C14 1.483(6)
C14 C15 1.387(6)
C15 H15 0.95

loop_
_geom_hbond_atom_site_label_D
_geom_hbond_atom_site_label_H
_geom_hbond_atom_site_label_A
_geom_hbond_distance_DH
_geom_hbond_distance_HA
_geom_hbond_distance_DA
_geom_hbond_angle_DHA
_geom_hbond_publ_flag
O2 H2 O1 0.84 2.00 2.635(5) 132 yes

loop_
_geom_torsion_atom_site_label_1
_geom_torsion_atom_site_label_2
_geom_torsion_atom_site_label_3
_geom_torsion_atom_site_label_4
_geom_torsion
O1 C1 C2 C15 176.5(4)
O1 C1 C2 C3 -2.1(7)
C15 C2 C3 O2 179.8(4)
C1 C2 C3 O2 -1.7(7)
C15 C2 C3 C4 -0.7(7)
C1 C2 C3 C4 177.9(4)
O2 C3 C4 C5 179.3(4)
C2 C3 C4 C5 -0.3(7)
C3 C4 C5 C14 1.4(6)
C3 C4 C5 C6 -176.7(4)
C4 C5 C6 O3 5.1(6)
C14 C5 C6 O3 -173.0(4)
C4 C5 C6 C7 -176.8(4)
C14 C5 C6 C7 5.1(6)
O3 C6 C7 C8 -4.6(6)
C5 C6 C7 C8 177.4(4)
O3 C6 C7 C12 173.7(4)
C5 C6 C7 C12 -4.4(6)
C12 C7 C8 C9 -0.5(6)
C6 C7 C8 C9 177.7(4)
C7 C8 C9 C10 0.0(7)
C8 C9 C10 C11 0.0(7)
C9 C10 C11 C12 0.5(7)
C10 C11 C12 C7 -1.0(6)
C10 C11 C12 C13 180.0(4)
C8 C7 C12 C11 1.0(6)
C6 C7 C12 C11 -177.2(4)
C8 C7 C12 C13 -180.0(3)
C6 C7 C12 C13 1.8(6)
C11 C12 C13 O4 -1.5(6)
C7 C12 C13 O4 179.4(4)
C11 C12 C13 C14 179.2(4)
C7 C12 C13 C14 0.2(6)
C4 C5 C14 C15 -1.6(6)
C6 C5 C14 C15 176.4(3)
C4 C5 C14 C13 178.7(4)
C6 C5 C14 C13 -3.2(6)
O4 C13 C14 C15 1.6(6)
C12 C13 C14 C15 -179.1(4)
O4 C13 C14 C5 -178.7(4)
C12 C13 C14 C5 0.6(6)
C5 C14 C15 C2 0.7(6)
C13 C14 C15 C2 -179.6(4)
C3 C2 C15 C14 0.4(6)
C1 C2 C15 C14 -178.1(4)

loop_
_cod_related_entry_id
_cod_related_entry_database
_cod_related_entry_code
1 ChemSpider 8374399
